data_1531405
loop_
_publ_author_name
'Grossholz, H.'
'Schleid, T.'

_publ_section_title
;
 Dy3 O F5 S : das erste Oxidfluoridsulfid eines Lanthanoids
;
_journal_name_full 'Zeitschrift fuer Anorganische und Allgemeine Chemie'
_journal_page_first 1012
_journal_page_last 1016
_journal_volume 628
_journal_year 2002
_chemical_formula_sum 'Dy3 F5 O S'
_chemical_name_systematic 'Dy3 O F5 S'
_space_group_IT_number 176
_symmetry_space_group_name_Hall '-P 6c'
_symmetry_space_group_name_H-M 'P 63/m'
_cell_angle_alpha 90
_cell_angle_beta 90
_cell_angle_gamma 120
_cell_formula_units_Z 2
_cell_length_a 9.4258
_cell_length_b 9.4258
_cell_length_c 3.6812
_cell_volume 283.241
_citation_journal_id_ASTM ZAACAB
_cod_data_source_file Grossholz_ZAACAB_2002_961.cif
_cod_data_source_block Dy3F5O1S1
_cod_original_cell_volume 283.2413
_cod_original_formula_sum 'Dy3 F5 O1 S1'
_cod_database_code 1531405

loop_
_symmetry_equiv_pos_as_xyz
x,y,z
x-y,x,z+1/2
-y,x-y,z
-x,-y,z+1/2
-x+y,-x,z
y,-x+y,z+1/2
-x,-y,-z
-x+y,-x,-z-1/2
y,-x+y,-z
x,y,-z-1/2
x-y,x,-z
-y,x-y,-z-1/2

loop_
_atom_site_label
_atom_site_type_symbol
_atom_site_fract_x
_atom_site_fract_y
_atom_site_fract_z
_atom_site_occupancy
_atom_site_U_iso_or_equiv
F1 F-1 0.1539 0.2667 0.25 1 0.0
Dy1 Dy+3 0.41126 0.29218 0.25 1 0.0
F2 F-1 0.4298 0.0468 0.25 0.667 0.0
O1 O-2 0.4298 0.0468 0.25 0.333 0.0
S1 S-2 0.3333 0.6667 0.25 1 0.0
